data_1545751
loop_
_publ_author_name
'li, zhengtao'
'Xing, Hao'
'Shi, Bingbing'

_publ_section_title
;
 Two novel supramolecular metallogels constructed by platinum(II)
 coordination and pillar[5]arene-based host--guest interactions
;
_journal_name_full 'Polym. Chem.'
_journal_paper_doi 10.1039/C7PY00280G
_journal_year 2017
_chemical_formula_sum 'C67 H80 N2 O10'
_chemical_formula_weight 1073.33
_space_group_crystal_system orthorhombic
_space_group_IT_number 32
_space_group_name_Hall 'P 2 -2ab'
_space_group_name_H-M_alt 'P b a 2'
_symmetry_space_group_name_Hall 'P 2 -2ab'
_symmetry_space_group_name_H-M 'P b a 2'
_atom_sites_solution_hydrogens geom
_audit_creation_method SHELXL-2014/7
_audit_update_record
;
2016-12-12 deposited with the CCDC.
2017-04-17 downloaded from the CCDC.
;
_cell_angle_alpha 90
_cell_angle_beta 90
_cell_angle_gamma 90
_cell_formula_units_Z 8
_cell_length_a 25.3293(7)
_cell_length_b 20.1695(5)
_cell_length_c 23.6895(6)
_cell_measurement_temperature 150(2)
_cell_volume 12102.5(5)
_computing_structure_refinement 'SHELXL-2014/7 (Sheldrick, 2014)'
_diffrn_ambient_temperature 150(2)
_diffrn_measured_fraction_theta_full 0.999
_diffrn_measured_fraction_theta_max 0.999
_diffrn_radiation_type MoK\a
_diffrn_radiation_wavelength 0.71073
_diffrn_reflns_av_R_equivalents 0.0744
_diffrn_reflns_av_unetI/netI 0.0949
_diffrn_reflns_Laue_measured_fraction_full 0.999
_diffrn_reflns_Laue_measured_fraction_max 0.999
_diffrn_reflns_limit_h_max 33
_diffrn_reflns_limit_h_min -33
_diffrn_reflns_limit_k_max 18
_diffrn_reflns_limit_k_min -26
_diffrn_reflns_limit_l_max 31
_diffrn_reflns_limit_l_min -31
_diffrn_reflns_number 107363
_diffrn_reflns_point_group_measured_fraction_full 0.999
_diffrn_reflns_point_group_measured_fraction_max 0.998
_diffrn_reflns_theta_full 25.242
_diffrn_reflns_theta_max 27.876
_diffrn_reflns_theta_min 0.860
_exptl_absorpt_coefficient_mu 0.078
_exptl_crystal_density_diffrn 1.178
_exptl_crystal_F_000 4608
_exptl_crystal_size_max 0.448
_exptl_crystal_size_mid 0.350
_exptl_crystal_size_min 0.252
_refine_diff_density_max 0.792
_refine_diff_density_min -0.546
_refine_diff_density_rms 0.068
_refine_ls_abs_structure_details
;
 Flack x determined using 5227 quotients [(I+)-(I-)]/[(I+)+(I-)]
 (Parsons, Flack and Wagner, Acta Cryst. B69 (2013) 249-259).
;
_refine_ls_abs_structure_Flack -0.8(6)
_refine_ls_extinction_method none
_refine_ls_goodness_of_fit_ref 1.015
_refine_ls_hydrogen_treatment constr
_refine_ls_matrix_type full
_refine_ls_number_parameters 1359
_refine_ls_number_reflns 28854
_refine_ls_number_restraints 59
_refine_ls_restrained_S_all 1.048
_refine_ls_R_factor_all 0.1727
_refine_ls_R_factor_gt 0.0889
_refine_ls_shift/su_max 0.000
_refine_ls_shift/su_mean 0.000
_refine_ls_structure_factor_coef Fsqd
_refine_ls_weighting_details 'w=1/[\s^2^(Fo^2^)+(0.1491P)^2^+7.0907P] where P=(Fo^2^+2Fc^2^)/3'
_refine_ls_weighting_scheme calc
_refine_ls_wR_factor_gt 0.2365
_refine_ls_wR_factor_ref 0.3001
_reflns_Friedel_coverage 0.951
_reflns_Friedel_fraction_full 0.999
_reflns_Friedel_fraction_max 0.998
_reflns_number_gt 14989
_reflns_number_total 28854
_reflns_threshold_expression 'I > 2\s(I)'
_cod_data_source_file c7py00280g2.cif
_cod_data_source_block pjs255_0ma_a
_cod_database_code 1545751
_shelx_shelxl_version_number 2014/7
_shelx_space_group_comment
;
The symmetry employed for this shelxl refinement is uniquely defined
by the following loop, which should always be used as a source of
symmetry information in preference to the above space-group names.
They are only intended as comments.
;
_shelx_estimated_absorpt_t_min 0.966
_shelx_estimated_absorpt_t_max 0.981

loop_
_space_group_symop_operation_xyz
'x, y, z'
'-x, -y, z'
'-x+1/2, y+1/2, z'
'x+1/2, -y+1/2, z'

loop_
_atom_site_label
_atom_site_type_symbol
_atom_site_fract_x
_atom_site_fract_y
_atom_site_fract_z
_atom_site_U_iso_or_equiv
_atom_site_adp_type
_atom_site_occupancy
_atom_site_site_symmetry_order
_atom_site_calc_flag
_atom_site_refinement_flags_posn
_atom_site_refinement_flags_adp
O1 O 0.86787(17) 0.4583(2) 0.6651(2) 0.0439(11) Uani 1 1 d . .
O2 O 0.75460(17) 0.4109(2) 0.8601(2) 0.0411(11) Uani 1 1 d . .
O3 O 1.0349(2) 0.3258(3) 0.6593(3) 0.0649(15) Uani 1 1 d . .
O4 O 0.95611(19) 0.4168(3) 0.8619(2) 0.0559(14) Uani 1 1 d . .
O5 O 0.9616(2) 0.0907(3) 0.6498(2) 0.0592(14) Uani 1 1 d . .
O6 O 1.0320(3) 0.1859(3) 0.8539(3) 0.0742(18) Uani 1 1 d . .
O7 O 0.75985(18) 0.0853(2) 0.6490(2) 0.0477(12) Uani 1 1 d . .
O8 O 0.8728(2) 0.0421(3) 0.8443(2) 0.0536(13) Uani 1 1 d . .
N1 N 0.6877(4) 0.3774(4) 0.5408(3) 0.078(2) Uani 1 1 d . .
N2 N 0.6946(4) 0.1186(4) 0.9688(3) 0.072(2) Uani 1 1 d . .
C1 C 0.6519(4) 0.3890(4) 0.5802(4) 0.065(2) Uani 1 1 d . .
H1 H 0.6240 0.4189 0.5714 0.079 Uiso 1 1 calc R U
C2 C 0.6523(3) 0.3600(4) 0.6343(4) 0.0541(19) Uani 1 1 d . .
H2 H 0.6255 0.3700 0.6609 0.065 Uiso 1 1 calc R U
C3 C 0.6931(2) 0.3161(3) 0.6479(3) 0.0387(15) Uani 1 1 d . .
C4 C 0.7298(3) 0.3026(4) 0.6067(3) 0.0519(19) Uani 1 1 d . .
H4 H 0.7579 0.2724 0.6136 0.062 Uiso 1 1 calc R U
C5 C 0.7251(5) 0.3341(5) 0.5546(4) 0.075(3) Uani 1 1 d . .
H5 H 0.7507 0.3238 0.5266 0.090 Uiso 1 1 calc R U
C6 C 0.6961(2) 0.2835(3) 0.7041(3) 0.0292(13) Uani 1 1 d . .
C7 C 0.69670(19) 0.3180(3) 0.7551(3) 0.0276(12) Uani 1 1 d . .
C8 C 0.6978(2) 0.2810(3) 0.8046(3) 0.0306(13) Uani 1 1 d . .
H8 H 0.6985 0.3040 0.8396 0.037 Uiso 1 1 calc R U
C9 C 0.6979(2) 0.2125(3) 0.8054(3) 0.0286(13) Uani 1 1 d . .
C10 C 0.69953(19) 0.1782(3) 0.7547(3) 0.0283(13) Uani 1 1 d . .
C11 C 0.6984(2) 0.2144(3) 0.7046(3) 0.0325(14) Uani 1 1 d . .
H11 H 0.6992 0.1912 0.6697 0.039 Uiso 1 1 calc R U
C12 C 0.6967(2) 0.1791(3) 0.8613(3) 0.0333(14) Uani 1 1 d . .
C13 C 0.7341(3) 0.1940(4) 0.9022(3) 0.0459(17) Uani 1 1 d . .
H13 H 0.7614 0.2251 0.8948 0.055 Uiso 1 1 calc R U
C14 C 0.7307(4) 0.1625(5) 0.9541(3) 0.064(2) Uani 1 1 d . .
H14 H 0.7567 0.1734 0.9815 0.076 Uiso 1 1 calc R U
C15 C 0.6582(4) 0.1066(4) 0.9302(4) 0.063(2) Uani 1 1 d . .
H15 H 0.6305 0.0769 0.9399 0.076 Uiso 1 1 calc R U
C16 C 0.6573(3) 0.1339(3) 0.8772(3) 0.0473(18) Uani 1 1 d . .
H16 H 0.6301 0.1223 0.8513 0.057 Uiso 1 1 calc R U
C17 C 0.7015(2) 0.3928(3) 0.7594(3) 0.0324(13) Uani 1 1 d . .
H17A H 0.6839 0.4135 0.7266 0.039 Uiso 1 1 calc R U
H17B H 0.6833 0.4081 0.7940 0.039 Uiso 1 1 calc R U
C18 C 0.7582(2) 0.4145(2) 0.7613(3) 0.0295(13) Uani 1 1 d . .
C19 C 0.7861(2) 0.4259(3) 0.7115(3) 0.0320(14) Uani 1 1 d . .
H19 H 0.7689 0.4197 0.6762 0.038 Uiso 1 1 calc R U
C20 C 0.8387(2) 0.4460(3) 0.7125(3) 0.0337(14) Uani 1 1 d . .
C21 C 0.8647(2) 0.4563(3) 0.7639(3) 0.0335(14) Uani 1 1 d . .
C22 C 0.8370(2) 0.4448(3) 0.8133(3) 0.0332(14) Uani 1 1 d . .
H22 H 0.8539 0.4515 0.8487 0.040 Uiso 1 1 calc R U
C23 C 0.7843(2) 0.4232(3) 0.8116(3) 0.0321(14) Uani 1 1 d . .
C24 C 0.8437(3) 0.4478(5) 0.6120(3) 0.063(2) Uani 1 1 d . .
H24A H 0.8132 0.4780 0.6071 0.076 Uiso 1 1 calc R U
H24B H 0.8310 0.4015 0.6088 0.076 Uiso 1 1 calc R U
C25 C 0.8847(4) 0.4614(7) 0.5688(4) 0.101(4) Uani 1 1 d . .
H25A H 0.9153 0.4327 0.5754 0.152 Uiso 1 1 calc R U
H25B H 0.8956 0.5080 0.5713 0.152 Uiso 1 1 calc R U
H25C H 0.8703 0.4527 0.5311 0.152 Uiso 1 1 calc R U
C26 C 0.7788(3) 0.4185(4) 0.9134(3) 0.0520(19) Uani 1 1 d . .
H26A H 0.7874 0.4657 0.9203 0.062 Uiso 1 1 calc R U
H26B H 0.8119 0.3924 0.9152 0.062 Uiso 1 1 calc R U
C27 C 0.7396(3) 0.3937(4) 0.9573(3) 0.060(2) Uani 1 1 d . .
H27A H 0.7326 0.3464 0.9510 0.090 Uiso 1 1 calc R U
H27B H 0.7065 0.4186 0.9539 0.090 Uiso 1 1 calc R U
H27C H 0.7543 0.3999 0.9952 0.090 Uiso 1 1 calc R U
C28 C 0.9213(2) 0.4810(3) 0.7659(3) 0.0376(14) Uani 1 1 d . .
H28A H 0.9275 0.5113 0.7337 0.045 Uiso 1 1 calc R U
H28B H 0.9268 0.5064 0.8012 0.045 Uiso 1 1 calc R U
C29 C 0.9606(2) 0.4251(3) 0.7635(3) 0.0368(15) Uani 1 1 d . .
C30 C 0.9809(2) 0.4027(3) 0.7123(3) 0.0404(16) Uani 1 1 d . .
H30 H 0.9708 0.4244 0.6784 0.048 Uiso 1 1 calc R U
C31 C 1.0156(3) 0.3497(4) 0.7095(3) 0.0446(17) Uani 1 1 d . .
C32 C 1.0310(2) 0.3179(3) 0.7588(3) 0.0417(16) Uani 1 1 d . .
C33 C 1.0125(2) 0.3408(4) 0.8094(3) 0.0429(16) Uani 1 1 d . .
H33 H 1.0239 0.3201 0.8434 0.052 Uiso 1 1 calc R U
C34 C 0.9772(2) 0.3941(3) 0.8122(3) 0.0415(16) Uani 1 1 d . .
C37 C 0.9783(5) 0.4008(8) 0.9121(4) 0.124(6) Uani 1 1 d . .
H37A H 1.0157 0.4152 0.9126 0.149 Uiso 1 1 calc R U
H37B H 0.9774 0.3521 0.9174 0.149 Uiso 1 1 calc R U
C38 C 0.9489(5) 0.4338(9) 0.9583(4) 0.141(6) Uani 1 1 d . .
H38A H 0.9112 0.4235 0.9549 0.211 Uiso 1 1 calc R U
H38B H 0.9540 0.4819 0.9558 0.211 Uiso 1 1 calc R U
H38C H 0.9620 0.4179 0.9948 0.211 Uiso 1 1 calc R U
C39 C 1.0657(2) 0.2559(4) 0.7564(4) 0.0538(17) Uani 1 1 d . .
H39A H 1.0887 0.2579 0.7227 0.065 Uiso 1 1 calc R U
H39B H 1.0886 0.2543 0.7902 0.065 Uiso 1 1 calc R U
C40 C 1.0321(2) 0.1936(3) 0.7539(3) 0.0448(17) Uani 1 1 d . .
C41 C 1.0144(2) 0.1697(4) 0.7022(4) 0.0474(18) Uani 1 1 d . .
H41 H 1.0252 0.1912 0.6684 0.057 Uiso 1 1 calc R U
C42 C 0.9810(2) 0.1149(3) 0.6991(3) 0.0406(16) Uani 1 1 d . .
C43 C 0.9644(2) 0.0830(3) 0.7481(3) 0.0419(16) Uani 1 1 d . .
C44 C 0.9828(3) 0.1069(4) 0.7991(3) 0.0475(18) Uani 1 1 d . .
H44 H 0.9721 0.0856 0.8330 0.057 Uiso 1 1 calc R U
C45 C 1.0164(3) 0.1615(4) 0.8022(3) 0.0480(18) Uani 1 1 d . .
C46 C 0.9856(5) 0.1080(7) 0.6003(4) 0.118(5) Uani 1 1 d . .
H46A H 1.0232 0.0943 0.6007 0.141 Uiso 1 1 calc R U
H46B H 0.9840 0.1567 0.5949 0.141 Uiso 1 1 calc R U
C47 C 0.9569(6) 0.0735(7) 0.5535(5) 0.135(6) Uani 1 1 d . .
H47A H 0.9208 0.0909 0.5510 0.203 Uiso 1 1 calc R U
H47B H 0.9557 0.0258 0.5612 0.203 Uiso 1 1 calc R U
H47C H 0.9753 0.0814 0.5177 0.203 Uiso 1 1 calc R U
C48 C 1.0649(5) 0.1472(7) 0.8845(5) 0.111(4) Uani 1 1 d . .
H48A H 1.0945 0.1320 0.8604 0.133 Uiso 1 1 calc R U
H48B H 1.0456 0.1076 0.8981 0.133 Uiso 1 1 calc R U
C49 C 1.0862(4) 0.1849(7) 0.9338(5) 0.099(4) Uani 1 1 d . .
H49A H 1.0581 0.2123 0.9501 0.148 Uiso 1 1 calc R U
H49B H 1.1153 0.2134 0.9213 0.148 Uiso 1 1 calc R U
H49C H 1.0992 0.1537 0.9623 0.148 Uiso 1 1 calc R U
C50 C 0.9275(3) 0.0244(3) 0.7452(3) 0.0485(18) Uani 1 1 d . .
H50A H 0.9345 -0.0052 0.7777 0.058 Uiso 1 1 calc R U
H50B H 0.9347 -0.0009 0.7102 0.058 Uiso 1 1 calc R U
C51 C 0.8700(2) 0.0449(3) 0.7459(3) 0.0376(15) Uani 1 1 d . .
C52 C 0.8419(2) 0.0550(3) 0.6961(3) 0.0366(15) Uani 1 1 d . .
H52 H 0.8591 0.0485 0.6609 0.044 Uiso 1 1 calc R U
C53 C 0.7890(2) 0.0744(3) 0.6965(3) 0.0316(14) Uani 1 1 d . .
C54 C 0.7629(2) 0.0827(3) 0.7483(3) 0.0343(14) Uani 1 1 d . .
C55 C 0.7911(3) 0.0728(3) 0.7970(3) 0.0355(14) Uani 1 1 d . .
H55 H 0.7737 0.0790 0.8322 0.043 Uiso 1 1 calc R U
C56 C 0.8437(3) 0.0541(3) 0.7971(3) 0.0377(15) Uani 1 1 d . .
C57 C 0.7844(3) 0.0772(4) 0.5951(3) 0.0528(19) Uani 1 1 d . .
H57A H 0.7928 0.0298 0.5886 0.063 Uiso 1 1 calc R U
H57B H 0.8176 0.1030 0.5935 0.063 Uiso 1 1 calc R U
C58 C 0.7468(4) 0.1013(5) 0.5517(4) 0.066(2) Uani 1 1 d . .
H58A H 0.7387 0.1481 0.5586 0.099 Uiso 1 1 calc R U
H58B H 0.7142 0.0752 0.5535 0.099 Uiso 1 1 calc R U
H58C H 0.7627 0.0964 0.5142 0.099 Uiso 1 1 calc R U
C59 C 0.8485(4) 0.0467(6) 0.8965(4) 0.079(3) Uani 1 1 d . .
H59A H 0.8180 0.0161 0.8984 0.095 Uiso 1 1 calc R U
H59B H 0.8356 0.0925 0.9029 0.095 Uiso 1 1 calc R U
C60 C 0.8895(4) 0.0282(8) 0.9408(4) 0.113(5) Uani 1 1 d . .
H60A H 0.9153 0.0642 0.9444 0.169 Uiso 1 1 calc R U
H60B H 0.9075 -0.0125 0.9293 0.169 Uiso 1 1 calc R U
H60C H 0.8719 0.0212 0.9772 0.169 Uiso 1 1 calc R U
C61 C 0.7054(2) 0.1028(3) 0.7507(3) 0.0390(15) Uani 1 1 d . .
H61A H 0.6886 0.0820 0.7840 0.047 Uiso 1 1 calc R U
H61B H 0.6871 0.0866 0.7165 0.047 Uiso 1 1 calc R U
O1A O 0.38829(19) 0.4566(3) 0.3567(2) 0.0539(13) Uani 1 1 d . .
O2A O 0.49948(18) 0.4099(2) 0.1597(2) 0.0460(11) Uani 1 1 d . .
O3A O 0.2182(2) 0.3327(3) 0.3625(2) 0.0621(15) Uani 1 1 d . .
O4A O 0.2959(2) 0.4257(3) 0.1591(2) 0.0553(13) Uani 1 1 d . .
O5A O 0.2826(2) 0.0860(3) 0.3529(2) 0.0636(16) Uani 1 1 d . .
O6A O 0.2014(2) 0.2018(2) 0.1610(2) 0.0548(13) Uani 1 1 d . .
O7A O 0.47943(17) 0.0798(2) 0.3488(2) 0.0428(11) Uani 1 1 d . .
O8A O 0.36596(19) 0.0488(2) 0.1515(2) 0.0523(13) Uani 1 1 d . .
N1A N 0.5523(4) 0.3341(5) 0.4798(4) 0.091(3) Uani 1 1 d . .
N2A N 0.5611(4) 0.1388(5) 0.0304(4) 0.085(3) Uani 1 1 d . .
C1A C 0.5907(5) 0.3493(6) 0.4433(4) 0.088(3) Uani 1 1 d . .
H1A H 0.6194 0.3750 0.4572 0.106 Uiso 1 1 calc R U
C2A C 0.5923(3) 0.3312(4) 0.3882(4) 0.059(2) Uani 1 1 d . .
H2A H 0.6220 0.3422 0.3655 0.070 Uiso 1 1 calc R U
C3A C 0.5500(3) 0.2963(3) 0.3655(3) 0.0393(15) Uani 1 1 d . .
C4A C 0.5096(3) 0.2804(4) 0.4038(4) 0.057(2) Uani 1 1 d . .
H4A H 0.4796 0.2560 0.3917 0.068 Uiso 1 1 calc R U
C5A C 0.5138(5) 0.3002(5) 0.4582(4) 0.084(3) Uani 1 1 d . .
H5A H 0.4858 0.2882 0.4829 0.101 Uiso 1 1 calc R U
C6A C 0.5493(2) 0.2699(3) 0.3071(3) 0.0289(13) Uani 1 1 d . .
C7A C 0.55264(19) 0.3089(3) 0.2589(3) 0.0303(13) Uani 1 1 d . .
C8A C 0.5537(2) 0.2778(3) 0.2070(3) 0.0310(13) Uani 1 1 d . .
H8A H 0.5567 0.3043 0.1741 0.037 Uiso 1 1 calc R U
C9A C 0.5504(2) 0.2085(3) 0.2006(3) 0.0305(13) Uani 1 1 d . .
C10A C 0.54475(19) 0.1701(3) 0.2489(3) 0.0309(13) Uani 1 1 d . .
C11A C 0.5445(2) 0.2014(3) 0.3009(3) 0.0323(14) Uani 1 1 d . .
H11A H 0.5409 0.1751 0.3339 0.039 Uiso 1 1 calc R U
C12A C 0.5535(3) 0.1816(3) 0.1422(3) 0.0396(15) Uani 1 1 d . .
C13A C 0.5189(3) 0.2030(4) 0.1024(3) 0.057(2) Uani 1 1 d . .
H13A H 0.4917 0.2334 0.1120 0.068 Uiso 1 1 calc R U
C14A C 0.5241(5) 0.1791(5) 0.0462(4) 0.083(3) Uani 1 1 d . .
H14A H 0.4991 0.1934 0.0188 0.100 Uiso 1 1 calc R U
C15A C 0.5951(5) 0.1192(5) 0.0689(5) 0.081(3) Uani 1 1 d . .
H15A H 0.6228 0.0904 0.0577 0.097 Uiso 1 1 calc R U
C16A C 0.5927(3) 0.1385(4) 0.1253(4) 0.060(2) Uani 1 1 d . .
H16A H 0.6176 0.1222 0.1518 0.071 Uiso 1 1 calc R U
C17A C 0.5524(2) 0.3853(3) 0.2611(3) 0.0350(14) Uani 1 1 d . .
H17C H 0.5696 0.4004 0.2964 0.042 Uiso 1 1 calc R U
H17D H 0.5727 0.4032 0.2288 0.042 Uiso 1 1 calc R U
C18A C 0.4970(2) 0.4107(2) 0.2590(3) 0.0325(13) Uani 1 1 d . .
C19A C 0.4695(2) 0.4226(3) 0.3089(3) 0.0347(14) Uani 1 1 d . .
H19A H 0.4865 0.4150 0.3441 0.042 Uiso 1 1 calc R U
C20A C 0.4174(2) 0.4453(3) 0.3083(3) 0.0356(14) Uani 1 1 d . .
C21A C 0.3920(2) 0.4569(3) 0.2576(3) 0.0340(14) Uani 1 1 d . .
C22A C 0.4190(2) 0.4454(3) 0.2079(3) 0.0348(14) Uani 1 1 d . .
H22A H 0.4019 0.4536 0.1729 0.042 Uiso 1 1 calc R U
C23A C 0.4711(2) 0.4220(3) 0.2081(3) 0.0335(14) Uani 1 1 d . .
C24A C 0.4129(4) 0.4603(6) 0.4077(4) 0.087(3) Uani 1 1 d . .
H24C H 0.4414 0.4939 0.4066 0.104 Uiso 1 1 calc R U
H24D H 0.4285 0.4170 0.4178 0.104 Uiso 1 1 calc R U
C25A C 0.3707(4) 0.4800(7) 0.4502(4) 0.110(4) Uani 1 1 d . .
H25D H 0.3493 0.4411 0.4598 0.165 Uiso 1 1 calc R U
H25E H 0.3480 0.5143 0.4338 0.165 Uiso 1 1 calc R U
H25F H 0.3876 0.4973 0.4844 0.165 Uiso 1 1 calc R U
C26A C 0.4729(3) 0.4152(5) 0.1072(3) 0.063(2) Uani 1 1 d . .
H26C H 0.4598 0.4610 0.1017 0.076 Uiso 1 1 calc R U
H26D H 0.4424 0.3846 0.1061 0.076 Uiso 1 1 calc R U
C27A C 0.5115(4) 0.3977(5) 0.0618(4) 0.081(3) Uani 1 1 d . .
H27D H 0.5235 0.3520 0.0671 0.121 Uiso 1 1 calc R U
H27E H 0.5418 0.4278 0.0636 0.121 Uiso 1 1 calc R U
H27F H 0.4944 0.4018 0.0248 0.121 Uiso 1 1 calc R U
C28A C 0.3356(2) 0.4824(3) 0.2569(3) 0.0409(15) Uani 1 1 d . .
H28C H 0.3301 0.5115 0.2900 0.049 Uiso 1 1 calc R U
H28D H 0.3303 0.5096 0.2225 0.049 Uiso 1 1 calc R U
C29A C 0.2955(2) 0.4283(3) 0.2578(3) 0.0351(14) Uani 1 1 d . .
C30A C 0.2753(2) 0.4052(3) 0.3082(3) 0.0392(15) Uani 1 1 d . .
H30A H 0.2873 0.4241 0.3426 0.047 Uiso 1 1 calc R U
C31A C 0.2374(2) 0.3541(3) 0.3098(3) 0.0416(16) Uani 1 1 d . .
C32A C 0.2194(2) 0.3258(3) 0.2615(3) 0.0352(14) Uani 1 1 d . .
C33A C 0.2386(2) 0.3492(3) 0.2101(3) 0.0358(14) Uani 1 1 d . .
H33A H 0.2262 0.3302 0.1758 0.043 Uiso 1 1 calc R U
C34A C 0.2760(2) 0.4003(3) 0.2085(3) 0.0353(14) Uani 1 1 d . .
C35A C 0.1716(5) 0.3711(6) 0.3805(5) 0.104(4) Uani 1 1 d . .
H35A H 0.1817 0.4179 0.3871 0.125 Uiso 1 1 calc R U
H35B H 0.1443 0.3700 0.3507 0.125 Uiso 1 1 calc R U
C36A C 0.1512(5) 0.3429(9) 0.4315(5) 0.138(6) Uani 1 1 d . .
H36A H 0.1805 0.3315 0.4567 0.207 Uiso 1 1 calc R U
H36B H 0.1311 0.3027 0.4224 0.207 Uiso 1 1 calc R U
H36C H 0.1280 0.3750 0.4501 0.207 Uiso 1 1 calc R U
C37A C 0.2683(4) 0.4135(4) 0.1086(3) 0.065(2) Uani 1 1 d . .
H37C H 0.2309 0.4270 0.1125 0.078 Uiso 1 1 calc R U
H37D H 0.2695 0.3657 0.0992 0.078 Uiso 1 1 calc R U
C38A C 0.2945(5) 0.4531(5) 0.0634(4) 0.089(3) Uani 1 1 d . .
H38D H 0.3300 0.4355 0.0565 0.133 Uiso 1 1 calc R U
H38E H 0.2971 0.4995 0.0753 0.133 Uiso 1 1 calc R U
H38F H 0.2737 0.4503 0.0286 0.133 Uiso 1 1 calc R U
C39A C 0.1814(2) 0.2670(3) 0.2624(3) 0.0429(16) Uani 1 1 d . .
H39C H 0.1604 0.2680 0.2976 0.051 Uiso 1 1 calc R U
H39D H 0.1568 0.2702 0.2301 0.051 Uiso 1 1 calc R U
C40A C 0.2116(2) 0.2023(3) 0.2591(3) 0.0357(14) Uani 1 1 d . .
C41A C 0.2308(2) 0.1736(3) 0.3075(3) 0.0415(15) Uani 1 1 d . .
H41A H 0.2229 0.1931 0.3430 0.050 Uiso 1 1 calc R U
C42A C 0.2619(2) 0.1161(3) 0.3057(3) 0.0413(15) Uani 1 1 d . .
C43A C 0.2751(2) 0.0873(3) 0.2545(3) 0.0378(15) Uani 1 1 d . .
C44A C 0.2535(2) 0.1157(3) 0.2055(3) 0.0406(15) Uani 1 1 d . .
H44A H 0.2608 0.0960 0.1699 0.049 Uiso 1 1 calc R U
C45A C 0.2221(2) 0.1713(3) 0.2076(3) 0.0412(15) Uani 1 1 d . .
C46A C 0.2580(4) 0.0930(5) 0.4035(3) 0.070(3) Uani 1 1 d . .
H46C H 0.2204 0.0805 0.3996 0.084 Uiso 1 1 calc R U
H46D H 0.2597 0.1399 0.4155 0.084 Uiso 1 1 calc R U
C47A C 0.2832(4) 0.0507(5) 0.4465(4) 0.079(3) Uani 1 1 d . .
H47D H 0.3214 0.0584 0.4463 0.119 Uiso 1 1 calc R U
H47E H 0.2761 0.0040 0.4380 0.119 Uiso 1 1 calc R U
H47F H 0.2690 0.0616 0.4838 0.119 Uiso 1 1 calc R U
C48A C 0.1960(5) 0.1659(5) 0.1114(4) 0.087(3) Uani 1 1 d . .
H48C H 0.1774 0.1237 0.1191 0.105 Uiso 1 1 calc R U
H48D H 0.2313 0.1552 0.0959 0.105 Uiso 1 1 calc R U
C49A C 0.1653(4) 0.2062(6) 0.0695(4) 0.101(4) Uani 1 1 d . .
H49D H 0.1882 0.2406 0.0534 0.151 Uiso 1 1 calc R U
H49E H 0.1352 0.2272 0.0884 0.151 Uiso 1 1 calc R U
H49F H 0.1525 0.1773 0.0392 0.151 Uiso 1 1 calc R U
C50A C 0.3109(2) 0.0277(3) 0.2516(4) 0.0452(17) Uani 1 1 d . .
H50C H 0.3020 0.0014 0.2176 0.054 Uiso 1 1 calc R U
H50D H 0.3046 -0.0006 0.2851 0.054 Uiso 1 1 calc R U
C51A C 0.3688(2) 0.0469(3) 0.2495(3) 0.0365(15) Uani 1 1 d . .
C52A C 0.3964(2) 0.0549(3) 0.2999(3) 0.0390(15) Uani 1 1 d . .
H52A H 0.3788 0.0491 0.3350 0.047 Uiso 1 1 calc R U
C53A C 0.4505(2) 0.0714(3) 0.2989(3) 0.0335(14) Uani 1 1 d . .
C54A C 0.4768(2) 0.0786(3) 0.2486(3) 0.0319(13) Uani 1 1 d . .
C55A C 0.4491(2) 0.0716(3) 0.1985(3) 0.0357(14) Uani 1 1 d . .
H55A H 0.4669 0.0771 0.1635 0.043 Uiso 1 1 calc R U
C56A C 0.3953(2) 0.0565(3) 0.1988(3) 0.0386(15) Uani 1 1 d . .
C57A C 0.4530(3) 0.0751(5) 0.4003(3) 0.066(2) Uani 1 1 d . .
H57C H 0.4395 0.0295 0.4057 0.080 Uiso 1 1 calc R U
H57D H 0.4226 0.1060 0.4008 0.080 Uiso 1 1 calc R U
C58A C 0.4912(4) 0.0925(6) 0.4467(4) 0.083(3) Uani 1 1 d . .
H58D H 0.5043 0.1377 0.4409 0.125 Uiso 1 1 calc R U
H58E H 0.5209 0.0614 0.4461 0.125 Uiso 1 1 calc R U
H58F H 0.4732 0.0898 0.4832 0.125 Uiso 1 1 calc R U
C59A C 0.3886(4) 0.0642(5) 0.0990(4) 0.074(3) Uani 1 1 d . .
H59C H 0.4168 0.0320 0.0896 0.088 Uiso 1 1 calc R U
H59D H 0.4040 0.1092 0.0997 0.088 Uiso 1 1 calc R U
C60A C 0.3451(5) 0.0605(8) 0.0569(4) 0.116(5) Uani 1 1 d . .
H60D H 0.3166 0.0905 0.0682 0.175 Uiso 1 1 calc R U
H60E H 0.3317 0.0150 0.0551 0.175 Uiso 1 1 calc R U
H60F H 0.3585 0.0736 0.0198 0.175 Uiso 1 1 calc R U
C61A C 0.5355(2) 0.0957(3) 0.2476(3) 0.0371(14) Uani 1 1 d . .
H61C H 0.5530 0.0751 0.2806 0.045 Uiso 1 1 calc R U
H61D H 0.5517 0.0770 0.2131 0.045 Uiso 1 1 calc R U
C36 C 1.0818(5) 0.3306(6) 0.5738(5) 0.101(4) Uani 1 1 d . .
H36D H 1.1056 0.2975 0.5902 0.152 Uiso 1 1 calc R U
H36E H 1.1025 0.3633 0.5526 0.152 Uiso 1 1 calc R U
H36F H 1.0569 0.3087 0.5483 0.152 Uiso 1 1 calc R U
C35 C 1.0522(8) 0.3648(7) 0.6198(6) 0.162(8) Uani 1 1 d . .
H35C H 1.0755 0.3985 0.6371 0.195 Uiso 1 1 calc R U
H35D H 1.0217 0.3884 0.6030 0.195 Uiso 1 1 calc R U
O9 O 0.8779(7) 0.2536(8) 0.8486(7) 0.218(6) Uiso 1 1 d D .
C62 C 0.9152(8) 0.2097(11) 0.9429(9) 0.234(11) Uiso 1 1 d D .
H62A H 0.9073 0.2223 0.9820 0.351 Uiso 1 1 calc R U
H62B H 0.9070 0.1626 0.9375 0.351 Uiso 1 1 calc R U
H62C H 0.9527 0.2173 0.9352 0.351 Uiso 1 1 calc R U
C63 C 0.8834(6) 0.2495(8) 0.9045(6) 0.138(5) Uiso 1 1 d D .
C64 C 0.8462(5) 0.2792(7) 0.9426(6) 0.133(5) Uiso 1 1 d D .
H64A H 0.8572 0.2707 0.9816 0.200 Uiso 1 1 calc R U
H64B H 0.8449 0.3271 0.9359 0.200 Uiso 1 1 calc R U
H64C H 0.8112 0.2600 0.9362 0.200 Uiso 1 1 calc R U
O10 O 0.8482(7) 0.2421(8) 0.7095(7) 0.236(7) Uiso 1 1 d D .
C65 C 0.8414(5) 0.2168(7) 0.6078(6) 0.128(5) Uiso 1 1 d D .
H65A H 0.8624 0.2221 0.5734 0.193 Uiso 1 1 calc R U
H65B H 0.8345 0.1697 0.6143 0.193 Uiso 1 1 calc R U
H65C H 0.8078 0.2405 0.6036 0.193 Uiso 1 1 calc R U
C66 C 0.8708(7) 0.2445(9) 0.6564(7) 0.162(7) Uiso 1 1 d D .
C67 C 0.9092(8) 0.2822(11) 0.6175(9) 0.226(10) Uiso 1 1 d D .
H67A H 0.9106 0.2602 0.5806 0.339 Uiso 1 1 calc R U
H67B H 0.8968 0.3279 0.6126 0.339 Uiso 1 1 calc R U
H67C H 0.9445 0.2824 0.6344 0.339 Uiso 1 1 calc R U
O9A O 0.3612(5) 0.2480(6) 0.3575(5) 0.163(4) Uiso 1 1 d D .
C62A C 0.3849(5) 0.2046(6) 0.4466(6) 0.126(5) Uiso 1 1 d D .
H62D H 0.3785 0.2158 0.4863 0.190 Uiso 1 1 calc R U
H62E H 0.3711 0.1602 0.4388 0.190 Uiso 1 1 calc R U
H62F H 0.4229 0.2056 0.4390 0.190 Uiso 1 1 calc R U
C63A C 0.3599(5) 0.2498(6) 0.4128(5) 0.099(3) Uiso 1 1 d D .
C64A C 0.3275(8) 0.2894(9) 0.4501(8) 0.202(9) Uiso 1 1 d D .
H64D H 0.3362 0.2790 0.4894 0.303 Uiso 1 1 calc R U
H64E H 0.3340 0.3365 0.4430 0.303 Uiso 1 1 calc R U
H64F H 0.2901 0.2795 0.4432 0.303 Uiso 1 1 calc R U
O10A O 0.4134(4) 0.2570(4) 0.2167(4) 0.112(3) Uiso 1 1 d D .
C65A C 0.3405(4) 0.2429(5) 0.1294(5) 0.088(3) Uiso 1 1 d D .
H65D H 0.3436 0.2675 0.0939 0.133 Uiso 1 1 calc R U
H65E H 0.3416 0.1952 0.1216 0.133 Uiso 1 1 calc R U
H65F H 0.3070 0.2541 0.1478 0.133 Uiso 1 1 calc R U
C66A C 0.3841(7) 0.2606(11) 0.1665(7) 0.203(9) Uiso 1 1 d D .
C67A C 0.4117(6) 0.2837(9) 0.1098(7) 0.157(6) Uiso 1 1 d D .
H67D H 0.3858 0.2834 0.0790 0.236 Uiso 1 1 calc R U
H67E H 0.4256 0.3287 0.1146 0.236 Uiso 1 1 calc R U
H67F H 0.4407 0.2534 0.1007 0.236 Uiso 1 1 calc R U

loop_
_atom_site_aniso_label
_atom_site_aniso_U_11
_atom_site_aniso_U_22
_atom_site_aniso_U_33
_atom_site_aniso_U_23
_atom_site_aniso_U_13
_atom_site_aniso_U_12
O1 0.038(2) 0.055(3) 0.040(3) 0.002(2) 0.003(2) -0.011(2)
O2 0.034(2) 0.053(3) 0.036(3) -0.002(2) 0.000(2) -0.005(2)
O3 0.066(4) 0.071(3) 0.057(4) -0.013(3) 0.028(3) -0.010(3)
O4 0.042(3) 0.087(4) 0.039(3) -0.010(3) 0.003(2) 0.016(3)
O5 0.051(3) 0.075(3) 0.052(4) 0.000(3) 0.003(3) -0.015(3)
O6 0.076(4) 0.081(4) 0.065(4) -0.007(3) -0.031(3) 0.007(3)
O7 0.041(3) 0.055(3) 0.047(3) 0.002(2) 0.007(2) 0.002(2)
O8 0.050(3) 0.063(3) 0.048(3) 0.007(3) 0.003(3) 0.015(2)
N1 0.091(6) 0.088(6) 0.054(5) 0.026(4) -0.012(5) -0.029(5)
N2 0.096(6) 0.069(5) 0.051(5) 0.019(4) 0.020(4) 0.021(4)
C1 0.061(5) 0.068(5) 0.068(6) 0.017(4) -0.026(5) -0.015(4)
C2 0.051(4) 0.057(4) 0.055(5) 0.015(4) -0.017(4) -0.014(3)
C3 0.036(3) 0.034(3) 0.047(4) 0.004(3) 0.000(3) -0.015(3)
C4 0.059(5) 0.054(4) 0.043(5) -0.001(4) 0.005(4) -0.015(4)
C5 0.108(8) 0.069(6) 0.048(6) 0.002(5) 0.001(5) -0.022(6)
C6 0.023(3) 0.027(3) 0.037(4) 0.000(3) -0.002(3) -0.006(2)
C7 0.017(2) 0.025(3) 0.040(4) 0.006(3) -0.001(3) -0.0010(18)
C8 0.020(3) 0.032(3) 0.040(4) -0.002(3) 0.001(3) 0.003(2)
C9 0.021(3) 0.029(3) 0.036(4) 0.001(3) 0.002(3) -0.002(2)
C10 0.018(2) 0.027(3) 0.040(4) -0.004(3) 0.007(3) -0.0029(19)
C11 0.023(3) 0.036(3) 0.039(4) -0.004(3) 0.004(3) -0.006(2)
C12 0.036(3) 0.031(3) 0.033(4) 0.004(3) 0.007(3) 0.006(2)
C13 0.044(4) 0.052(4) 0.041(4) 0.002(3) -0.004(3) 0.010(3)
C14 0.072(5) 0.077(6) 0.041(5) 0.009(4) -0.008(4) 0.018(5)
C15 0.071(6) 0.051(5) 0.068(6) 0.018(4) 0.027(5) 0.007(4)
C16 0.043(4) 0.045(4) 0.053(5) 0.009(3) 0.011(3) 0.005(3)
C17 0.026(3) 0.031(3) 0.041(4) 0.001(3) 0.000(3) 0.002(2)
C18 0.024(3) 0.023(3) 0.042(4) 0.001(3) -0.004(3) 0.000(2)
C19 0.032(3) 0.023(3) 0.041(4) -0.002(3) -0.007(3) -0.003(2)
C20 0.030(3) 0.024(3) 0.047(4) 0.005(3) 0.000(3) -0.004(2)
C21 0.031(3) 0.023(3) 0.047(4) -0.005(3) 0.002(3) -0.002(2)
C22 0.030(3) 0.028(3) 0.042(4) -0.003(3) -0.002(3) -0.003(2)
C23 0.028(3) 0.024(3) 0.044(4) -0.001(3) -0.001(3) 0.002(2)
C24 0.044(4) 0.101(7) 0.045(5) 0.005(4) -0.004(4) -0.019(4)
C25 0.062(6) 0.198(13) 0.043(6) -0.002(7) -0.001(4) -0.038(7)
C26 0.038(4) 0.074(5) 0.044(5) -0.006(4) 0.002(3) -0.014(4)
C27 0.052(4) 0.087(6) 0.041(5) 0.004(4) 0.009(4) -0.005(4)
C28 0.029(3) 0.036(3) 0.048(4) -0.005(3) 0.001(3) -0.009(2)
C29 0.023(3) 0.040(3) 0.047(4) -0.006(3) -0.001(3) -0.009(2)
C30 0.027(3) 0.050(4) 0.044(4) 0.004(3) 0.001(3) -0.008(3)
C31 0.033(3) 0.054(4) 0.047(4) -0.012(4) 0.009(3) -0.004(3)
C32 0.019(3) 0.050(4) 0.056(5) -0.007(4) 0.001(3) -0.005(2)
C33 0.026(3) 0.064(4) 0.039(4) -0.002(3) -0.001(3) -0.003(3)
C34 0.023(3) 0.058(4) 0.043(4) -0.001(3) -0.002(3) 0.001(3)
C37 0.113(9) 0.215(15) 0.045(6) -0.018(7) -0.014(6) 0.098(10)
C38 0.122(11) 0.254(18) 0.046(6) -0.023(9) 0.001(7) 0.083(11)
C39 0.022(3) 0.070(4) 0.070(5) -0.011(4) -0.003(4) 0.004(3)
C40 0.023(3) 0.053(4) 0.059(5) -0.010(4) -0.008(3) 0.008(2)
C41 0.026(3) 0.056(4) 0.060(5) -0.001(4) 0.010(3) 0.002(3)
C42 0.027(3) 0.048(4) 0.047(4) -0.002(3) -0.001(3) 0.008(3)
C43 0.033(3) 0.038(3) 0.055(5) 0.010(3) -0.002(3) 0.013(2)
C44 0.041(4) 0.053(4) 0.048(5) 0.009(4) -0.005(3) 0.016(3)
C45 0.035(3) 0.054(4) 0.054(5) 0.004(4) -0.010(3) 0.008(3)
C46 0.134(10) 0.182(13) 0.037(6) -0.011(6) 0.009(6) -0.099(10)
C47 0.176(14) 0.170(13) 0.059(7) -0.014(8) -0.003(8) -0.102(11)
C48 0.118(10) 0.122(9) 0.093(9) -0.006(7) -0.059(8) 0.013(8)
C49 0.068(6) 0.158(11) 0.071(7) 0.007(7) -0.016(5) -0.015(7)
C50 0.049(4) 0.040(4) 0.057(5) 0.006(3) 0.009(4) 0.020(3)
C51 0.037(3) 0.024(3) 0.052(5) 0.002(3) 0.006(3) 0.007(2)
C52 0.042(3) 0.028(3) 0.040(4) 0.002(3) 0.009(3) 0.001(3)
C53 0.034(3) 0.025(3) 0.036(4) -0.001(3) 0.003(3) -0.002(2)
C54 0.031(3) 0.023(3) 0.049(4) 0.002(3) 0.001(3) -0.002(2)
C55 0.044(3) 0.025(3) 0.038(4) 0.001(3) 0.007(3) 0.002(2)
C56 0.041(3) 0.026(3) 0.046(4) 0.003(3) 0.003(3) 0.005(3)
C57 0.048(4) 0.069(5) 0.042(5) -0.005(4) 0.008(3) 0.007(4)
C58 0.067(6) 0.077(6) 0.055(5) -0.004(5) -0.003(4) -0.005(4)
C59 0.055(5) 0.123(8) 0.059(6) -0.003(6) -0.006(5) 0.017(5)
C60 0.087(8) 0.213(14) 0.037(6) -0.011(7) -0.004(5) 0.048(9)
C61 0.033(3) 0.031(3) 0.052(4) -0.004(3) 0.012(3) -0.007(2)
O1A 0.038(3) 0.075(4) 0.049(3) -0.019(3) 0.000(2) 0.001(2)
O2A 0.039(2) 0.049(3) 0.049(3) 0.001(2) 0.004(2) 0.009(2)
O3A 0.049(3) 0.095(4) 0.043(3) -0.003(3) 0.008(2) -0.024(3)
O4A 0.053(3) 0.069(3) 0.044(3) 0.002(3) -0.003(3) -0.016(2)
O5A 0.044(3) 0.103(4) 0.044(3) 0.029(3) 0.012(2) 0.025(3)
O6A 0.067(3) 0.053(3) 0.045(3) -0.005(2) -0.016(3) 0.011(2)
O7A 0.035(2) 0.050(3) 0.044(3) 0.004(2) -0.001(2) -0.006(2)
O8A 0.040(3) 0.055(3) 0.062(4) 0.001(3) -0.009(3) -0.005(2)
N1A 0.123(8) 0.098(6) 0.052(5) -0.022(5) 0.001(5) 0.003(6)
N2A 0.107(7) 0.087(6) 0.062(5) -0.023(5) 0.014(5) -0.018(5)
C1A 0.110(8) 0.106(8) 0.049(6) -0.023(5) -0.018(6) -0.014(7)
C2A 0.057(5) 0.063(5) 0.056(5) -0.013(4) -0.008(4) 0.002(4)
C3A 0.038(3) 0.045(4) 0.035(4) -0.005(3) -0.003(3) 0.010(3)
C4A 0.052(4) 0.064(5) 0.055(5) 0.002(4) 0.017(4) 0.008(4)
C5A 0.114(9) 0.089(7) 0.049(6) -0.003(5) 0.019(6) 0.023(6)
C6A 0.020(2) 0.032(3) 0.035(3) -0.005(3) 0.000(2) 0.002(2)
C7A 0.016(2) 0.030(3) 0.045(4) -0.004(3) 0.003(3) -0.0004(19)
C8A 0.024(3) 0.029(3) 0.041(4) 0.005(3) 0.003(3) -0.001(2)
C9A 0.016(2) 0.029(3) 0.047(4) -0.004(3) 0.003(3) -0.002(2)
C10A 0.017(2) 0.030(3) 0.046(4) -0.002(3) 0.004(2) 0.000(2)
C11A 0.024(3) 0.037(3) 0.036(4) 0.003(3) 0.000(3) 0.003(2)
C12A 0.044(4) 0.032(3) 0.043(4) -0.007(3) 0.000(3) -0.011(3)
C13A 0.072(5) 0.052(4) 0.046(5) -0.002(4) -0.006(4) -0.012(4)
C14A 0.121(9) 0.078(6) 0.051(6) -0.011(5) -0.020(6) 0.000(6)
C15A 0.087(7) 0.083(7) 0.073(7) -0.025(6) 0.015(6) -0.004(5)
C16A 0.060(5) 0.063(5) 0.055(5) -0.014(4) 0.019(4) 0.001(4)
C17A 0.024(3) 0.030(3) 0.050(4) -0.001(3) -0.003(3) -0.005(2)
C18A 0.029(3) 0.017(2) 0.051(4) -0.002(3) 0.005(3) 0.000(2)
C19A 0.028(3) 0.027(3) 0.048(4) -0.009(3) -0.003(3) -0.001(2)
C20A 0.023(3) 0.033(3) 0.051(4) -0.007(3) 0.002(3) 0.002(2)
C21A 0.024(3) 0.028(3) 0.050(4) -0.011(3) -0.002(3) -0.001(2)
C22A 0.034(3) 0.026(3) 0.045(4) -0.001(3) -0.007(3) 0.001(2)
C23A 0.027(3) 0.027(3) 0.046(4) -0.005(3) 0.006(3) 0.000(2)
C24A 0.065(6) 0.146(10) 0.048(5) -0.010(6) -0.002(5) 0.032(6)
C25A 0.086(8) 0.192(13) 0.052(6) -0.014(7) 0.018(6) 0.033(8)
C26A 0.067(5) 0.082(6) 0.040(5) 0.010(4) -0.001(4) 0.025(4)
C27A 0.102(8) 0.084(6) 0.057(6) 0.006(5) 0.015(5) 0.037(6)
C28A 0.031(3) 0.032(3) 0.060(4) -0.008(3) -0.010(3) 0.005(2)
C29A 0.023(3) 0.030(3) 0.052(4) -0.010(3) -0.001(3) 0.007(2)
C30A 0.029(3) 0.045(4) 0.044(4) -0.012(3) -0.002(3) 0.001(3)
C31A 0.029(3) 0.050(4) 0.046(4) -0.008(3) 0.000(3) 0.001(3)
C32A 0.021(2) 0.038(3) 0.047(4) -0.002(3) 0.001(3) 0.002(2)
C33A 0.030(3) 0.034(3) 0.044(4) -0.008(3) -0.003(3) -0.002(2)
C34A 0.024(3) 0.043(3) 0.039(4) -0.008(3) -0.002(3) 0.000(2)
C35A 0.118(9) 0.097(8) 0.096(8) -0.042(7) 0.063(7) -0.034(7)
C36A 0.095(9) 0.245(18) 0.073(8) -0.032(9) 0.035(7) -0.059(11)
C37A 0.089(6) 0.066(5) 0.040(5) 0.001(4) -0.013(4) -0.023(5)
C38A 0.130(10) 0.086(7) 0.050(6) 0.012(5) -0.007(6) -0.036(6)
C39A 0.022(3) 0.050(4) 0.057(5) -0.005(3) 0.000(3) -0.002(2)
C40A 0.023(3) 0.039(3) 0.044(4) -0.001(3) -0.001(3) -0.005(2)
C41A 0.025(3) 0.059(4) 0.040(4) -0.002(3) 0.003(3) -0.002(3)
C42A 0.026(3) 0.055(4) 0.042(4) 0.013(3) 0.001(3) 0.001(3)
C43A 0.021(2) 0.039(3) 0.054(4) 0.012(3) 0.000(3) -0.005(2)
C44A 0.038(3) 0.037(3) 0.047(4) -0.003(3) -0.005(3) -0.006(3)
C45A 0.036(3) 0.039(4) 0.048(4) -0.001(3) -0.009(3) -0.005(3)
C46A 0.077(6) 0.089(6) 0.044(5) 0.009(4) 0.010(4) 0.032(5)
C47A 0.101(7) 0.091(7) 0.045(5) 0.020(5) 0.015(5) 0.027(6)
C48A 0.117(8) 0.101(7) 0.045(5) -0.023(5) -0.025(5) 0.051(7)
C49A 0.105(8) 0.159(11) 0.039(5) -0.013(6) -0.018(5) 0.078(8)
C50A 0.027(3) 0.037(3) 0.071(5) 0.006(4) 0.006(3) -0.006(2)
C51A 0.024(3) 0.027(3) 0.058(4) 0.010(3) 0.003(3) -0.001(2)
C52A 0.028(3) 0.032(3) 0.056(4) 0.007(3) 0.008(3) -0.002(2)
C53A 0.022(3) 0.027(3) 0.051(4) 0.006(3) -0.006(3) -0.003(2)
C54A 0.024(3) 0.025(3) 0.046(4) 0.002(3) 0.002(3) -0.004(2)
C55A 0.031(3) 0.027(3) 0.050(4) 0.004(3) 0.003(3) -0.001(2)
C56A 0.033(3) 0.027(3) 0.055(4) 0.003(3) -0.006(3) -0.003(2)
C57A 0.047(4) 0.104(7) 0.049(5) 0.031(5) -0.009(4) -0.014(4)
C58A 0.077(6) 0.128(9) 0.044(5) 0.017(5) -0.005(5) 0.000(6)
C59A 0.053(5) 0.110(8) 0.058(6) -0.007(5) -0.003(4) -0.003(5)
C60A 0.077(7) 0.220(15) 0.053(6) -0.002(8) -0.005(5) 0.011(9)
C61A 0.031(3) 0.027(3) 0.054(4) 0.005(3) 0.004(3) 0.002(2)
C36 0.123(10) 0.119(9) 0.063(6) -0.007(6) 0.039(7) 0.006(8)
C35 0.28(2) 0.115(10) 0.093(10) 0.021(8) 0.116(12) 0.034(12)

loop_
_atom_type_symbol
_atom_type_description
_atom_type_scat_dispersion_real
_atom_type_scat_dispersion_imag
_atom_type_scat_source
C C 0.0033 0.0016 'International Tables Vol C Tables 4.2.6.8 and 6.1.1.4'
H H 0.0000 0.0000 'International Tables Vol C Tables 4.2.6.8 and 6.1.1.4'
N N 0.0061 0.0033 'International Tables Vol C Tables 4.2.6.8 and 6.1.1.4'
O O 0.0106 0.0060 'International Tables Vol C Tables 4.2.6.8 and 6.1.1.4'

loop_
_geom_angle_atom_site_label_1
_geom_angle_atom_site_label_2
_geom_angle_atom_site_label_3
_geom_angle
C20 O1 C24 118.0(5)
C23 O2 C26 118.9(5)
C35 O3 C31 122.1(8)
C37 O4 C34 120.8(6)
C42 O5 C46 119.1(6)
C48 O6 C45 116.5(8)
C53 O7 C57 118.8(5)
C56 O8 C59 118.7(6)
C1 N1 C5 115.7(8)
C14 N2 C15 115.1(7)
N1 C1 C2 124.2(8)
N1 C1 H1 117.9
C2 C1 H1 117.9
C3 C2 C1 118.6(8)
C3 C2 H2 120.7
C1 C2 H2 120.7
C4 C3 C2 117.5(7)
C4 C3 C6 120.9(6)
C2 C3 C6 121.6(6)
C3 C4 C5 118.7(8)
C3 C4 H4 120.6
C5 C4 H4 120.6
N1 C5 C4 125.3(10)
N1 C5 H5 117.4
C4 C5 H5 117.4
C7 C6 C11 119.3(6)
C7 C6 C3 123.8(5)
C11 C6 C3 116.9(6)
C8 C7 C6 117.7(5)
C8 C7 C17 118.3(6)
C6 C7 C17 123.8(5)
C9 C8 C7 123.2(6)
C9 C8 H8 118.4
C7 C8 H8 118.4
C8 C9 C10 119.1(6)
C8 C9 C12 117.7(6)
C10 C9 C12 123.1(5)
C9 C10 C11 118.4(5)
C9 C10 C61 123.4(6)
C11 C10 C61 118.1(6)
C10 C11 C6 122.2(6)
C10 C11 H11 118.9
C6 C11 H11 118.9
C13 C12 C16 116.1(6)
C13 C12 C9 120.7(6)
C16 C12 C9 123.2(6)
C14 C13 C12 118.5(7)
C14 C13 H13 120.7
C12 C13 H13 120.7
N2 C14 C13 125.7(8)
N2 C14 H14 117.2
C13 C14 H14 117.2
N2 C15 C16 124.9(8)
N2 C15 H15 117.5
C16 C15 H15 117.5
C15 C16 C12 119.6(8)
C15 C16 H16 120.2
C12 C16 H16 120.2
C18 C17 C7 111.7(4)
C18 C17 H17A 109.3
C7 C17 H17A 109.3
C18 C17 H17B 109.3
C7 C17 H17B 109.3
H17A C17 H17B 107.9
C23 C18 C19 118.0(5)
C23 C18 C17 121.5(6)
C19 C18 C17 120.4(6)
C20 C19 C18 121.1(6)
C20 C19 H19 119.4
C18 C19 H19 119.4
O1 C20 C19 123.8(6)
O1 C20 C21 115.7(5)
C19 C20 C21 120.5(6)
C22 C21 C20 118.3(5)
C22 C21 C28 120.3(6)
C20 C21 C28 121.3(6)
C21 C22 C23 120.5(6)
C21 C22 H22 119.8
C23 C22 H22 119.8
C18 C23 O2 115.6(5)
C18 C23 C22 121.5(6)
O2 C23 C22 122.9(6)
O1 C24 C25 106.3(6)
O1 C24 H24A 110.5
C25 C24 H24A 110.5
O1 C24 H24B 110.5
C25 C24 H24B 110.5
H24A C24 H24B 108.7
C24 C25 H25A 109.5
C24 C25 H25B 109.5
H25A C25 H25B 109.5
C24 C25 H25C 109.5
H25A C25 H25C 109.5
H25B C25 H25C 109.5
O2 C26 C27 106.9(6)
O2 C26 H26A 110.3
C27 C26 H26A 110.3
O2 C26 H26B 110.3
C27 C26 H26B 110.3
H26A C26 H26B 108.6
C26 C27 H27A 109.5
C26 C27 H27B 109.5
H27A C27 H27B 109.5
C26 C27 H27C 109.5
H27A C27 H27C 109.5
H27B C27 H27C 109.5
C29 C28 C21 112.2(5)
C29 C28 H28A 109.2
C21 C28 H28A 109.2
C29 C28 H28B 109.2
C21 C28 H28B 109.2
H28A C28 H28B 107.9
C34 C29 C30 118.0(6)
C34 C29 C28 120.6(6)
C30 C29 C28 121.4(6)
C31 C30 C29 121.9(7)
C31 C30 H30 119.1
C29 C30 H30 119.1
O3 C31 C30 122.6(7)
O3 C31 C32 117.8(6)
C30 C31 C32 119.5(7)
C33 C32 C31 119.1(6)
C33 C32 C39 120.3(7)
C31 C32 C39 120.5(7)
C32 C33 C34 121.2(7)
C32 C33 H33 119.4
C34 C33 H33 119.4
O4 C34 C29 116.7(6)
O4 C34 C33 123.0(7)
C29 C34 C33 120.3(7)
O4 C37 C38 109.4(9)
O4 C37 H37A 109.8
C38 C37 H37A 109.8
O4 C37 H37B 109.8
C38 C37 H37B 109.8
H37A C37 H37B 108.2
C37 C38 H38A 109.5
C37 C38 H38B 109.5
H38A C38 H38B 109.5
C37 C38 H38C 109.5
H38A C38 H38C 109.5
H38B C38 H38C 109.5
C40 C39 C32 110.9(5)
C40 C39 H39A 109.5
C32 C39 H39A 109.5
C40 C39 H39B 109.5
C32 C39 H39B 109.5
H39A C39 H39B 108.1
C45 C40 C41 118.5(6)
C45 C40 C39 121.3(7)
C41 C40 C39 120.1(7)
C40 C41 C42 121.2(7)
C40 C41 H41 119.4
C42 C41 H41 119.4
O5 C42 C43 116.2(6)
O5 C42 C41 123.4(7)
C43 C42 C41 120.4(7)
C44 C43 C42 117.8(6)
C44 C43 C50 121.4(7)
C42 C43 C50 120.8(7)
C43 C44 C45 121.8(7)
C43 C44 H44 119.1
C45 C44 H44 119.1
C40 C45 O6 119.3(7)
C40 C45 C44 120.4(7)
O6 C45 C44 120.3(7)
O5 C46 C47 107.5(8)
O5 C46 H46A 110.2
C47 C46 H46A 110.2
O5 C46 H46B 110.2
C47 C46 H46B 110.2
H46A C46 H46B 108.5
C46 C47 H47A 109.5
C46 C47 H47B 109.5
H47A C47 H47B 109.5
C46 C47 H47C 109.5
H47A C47 H47C 109.5
H47B C47 H47C 109.5
O6 C48 C49 110.4(10)
O6 C48 H48A 109.6
C49 C48 H48A 109.6
O6 C48 H48B 109.6
C49 C48 H48B 109.6
H48A C48 H48B 108.1
C48 C49 H49A 109.5
C48 C49 H49B 109.5
H49A C49 H49B 109.5
C48 C49 H49C 109.5
H49A C49 H49C 109.5
H49B C49 H49C 109.5
C43 C50 C51 112.5(5)
C43 C50 H50A 109.1
C51 C50 H50A 109.1
C43 C50 H50B 109.1
C51 C50 H50B 109.1
H50A C50 H50B 107.8
C52 C51 C56 118.2(5)
C52 C51 C50 121.5(6)
C56 C51 C50 120.3(6)
C51 C52 C53 121.7(6)
C51 C52 H52 119.1
C53 C52 H52 119.1
O7 C53 C52 124.0(6)
O7 C53 C54 116.6(5)
C52 C53 C54 119.5(6)
C55 C54 C53 118.3(5)
C55 C54 C61 120.5(6)
C53 C54 C61 121.3(6)
C54 C55 C56 122.8(6)
C54 C55 H55 118.6
C56 C55 H55 118.6
O8 C56 C55 124.8(6)
O8 C56 C51 115.6(5)
C55 C56 C51 119.5(6)
O7 C57 C58 107.6(6)
O7 C57 H57A 110.2
C58 C57 H57A 110.2
O7 C57 H57B 110.2
C58 C57 H57B 110.2
H57A C57 H57B 108.5
C57 C58 H58A 109.5
C57 C58 H58B 109.5
H58A C58 H58B 109.5
C57 C58 H58C 109.5
H58A C58 H58C 109.5
H58B C58 H58C 109.5
O8 C59 C60 107.2(7)
O8 C59 H59A 110.3
C60 C59 H59A 110.3
O8 C59 H59B 110.3
C60 C59 H59B 110.3
H59A C59 H59B 108.5
C59 C60 H60A 109.5
C59 C60 H60B 109.5
H60A C60 H60B 109.5
C59 C60 H60C 109.5
H60A C60 H60C 109.5
H60B C60 H60C 109.5
C54 C61 C10 111.3(4)
C54 C61 H61A 109.4
C10 C61 H61A 109.4
C54 C61 H61B 109.4
C10 C61 H61B 109.4
H61A C61 H61B 108.0
C24A O1A C20A 120.1(6)
C23A O2A C26A 118.0(5)
C31A O3A C35A 111.9(7)
C34A O4A C37A 118.5(5)
C46A O5A C42A 119.8(6)
C45A O6A C48A 119.0(6)
C57A O7A C53A 118.6(5)
C56A O8A C59A 118.9(6)
C5A N1A C1A 114.4(9)
C14A N2A C15A 117.4(9)
N1A C1A C2A 125.6(10)
N1A C1A H1A 117.2
C2A C1A H1A 117.2
C1A C2A C3A 119.1(9)
C1A C2A H2A 120.5
C3A C2A H2A 120.5
C2A C3A C4A 115.2(7)
C2A C3A C6A 123.5(6)
C4A C3A C6A 120.9(6)
C5A C4A C3A 119.4(9)
C5A C4A H4A 120.3
C3A C4A H4A 120.3
N1A C5A C4A 126.2(10)
N1A C5A H5A 116.9
C4A C5A H5A 116.9
C7A C6A C11A 118.7(6)
C7A C6A C3A 124.3(5)
C11A C6A C3A 117.0(6)
C8A C7A C6A 118.4(5)
C8A C7A C17A 119.1(6)
C6A C7A C17A 122.5(6)
C7A C8A C9A 123.1(6)
C7A C8A H8A 118.4
C9A C8A H8A 118.4
C10A C9A C8A 118.1(6)
C10A C9A C12A 124.6(5)
C8A C9A C12A 117.3(6)
C11A C10A C9A 118.6(5)
C11A C10A C61A 117.9(6)
C9A C10A C61A 123.4(6)
C10A C11A C6A 123.0(6)
C10A C11A H11A 118.5
C6A C11A H11A 118.5
C13A C12A C16A 117.7(7)
C13A C12A C9A 119.8(6)
C16A C12A C9A 122.4(7)
C12A C13A C14A 118.8(9)
C12A C13A H13A 120.6
C14A C13A H13A 120.6
N2A C14A C13A 123.3(10)
N2A C14A H14A 118.3
C13A C14A H14A 118.3
N2A C15A C16A 123.6(10)
N2A C15A H15A 118.2
C16A C15A H15A 118.2
C12A C16A C15A 119.1(9)
C12A C16A H16A 120.5
C15A C16A H16A 120.5
C18A C17A C7A 110.2(4)
C18A C17A H17C 109.6
C7A C17A H17C 109.6
C18A C17A H17D 109.6
C7A C17A H17D 109.6
H17C C17A H17D 108.1
C23A C18A C19A 118.2(5)
C23A C18A C17A 121.9(6)
C19A C18A C17A 120.0(6)
C18A C19A C20A 121.3(6)
C18A C19A H19A 119.3
C20A C19A H19A 119.3
C21A C20A O1A 116.5(5)
C21A C20A C19A 120.3(6)
O1A C20A C19A 123.2(6)
C22A C21A C20A 118.8(5)
C22A C21A C28A 120.9(6)
C20A C21A C28A 120.3(6)
C21A C22A C23A 121.4(6)
C21A C22A H22A 119.3
C23A C22A H22A 119.3
O2A C23A C18A 116.6(5)
O2A C23A C22A 123.3(6)
C18A C23A C22A 120.1(6)
O1A C24A C25A 106.3(8)
O1A C24A H24C 110.5
C25A C24A H24C 110.5
O1A C24A H24D 110.5
C25A C24A H24D 110.5
H24C C24A H24D 108.7
C24A C25A H25D 109.5
C24A C25A H25E 109.5
H25D C25A H25E 109.5
C24A C25A H25F 109.5
H25D C25A H25F 109.5
H25E C25A H25F 109.5
O2A C26A C27A 107.6(7)
O2A C26A H26C 110.2
C27A C26A H26C 110.2
O2A C26A H26D 110.2
C27A C26A H26D 110.2
H26C C26A H26D 108.5
C26A C27A H27D 109.5
C26A C27A H27E 109.5
H27D C27A H27E 109.5
C26A C27A H27F 109.5
H27D C27A H27F 109.5
H27E C27A H27F 109.5
C29A C28A C21A 113.1(5)
C29A C28A H28C 109.0
C21A C28A H28C 109.0
C29A C28A H28D 109.0
C21A C28A H28D 109.0
H28C C28A H28D 107.8
C30A C29A C34A 117.3(5)
C30A C29A C28A 120.8(6)
C34A C29A C28A 121.8(6)
C29A C30A C31A 121.5(6)
C29A C30A H30A 119.2
C31A C30A H30A 119.2
C32A C31A O3A 120.1(6)
C32A C31A C30A 120.9(7)
O3A C31A C30A 119.0(6)
C31A C32A C33A 118.5(5)
C31A C32A C39A 121.8(6)
C33A C32A C39A 119.6(6)
C32A C33A C34A 120.5(6)
C32A C33A H33A 119.7
C34A C33A H33A 119.7
O4A C34A C29A 115.7(5)
O4A C34A C33A 123.1(6)
C29A C34A C33A 121.2(6)
C36A C35A O3A 108.9(11)
C36A C35A H35A 109.9
O3A C35A H35A 109.9
C36A C35A H35B 109.9
O3A C35A H35B 109.9
H35A C35A H35B 108.3
C35A C36A H36A 109.5
C35A C36A H36B 109.5
H36A C36A H36B 109.5
C35A C36A H36C 109.5
H36A C36A H36C 109.5
H36B C36A H36C 109.5
O4A C37A C38A 107.2(7)
O4A C37A H37C 110.3
C38A C37A H37C 110.3
O4A C37A H37D 110.3
C38A C37A H37D 110.3
H37C C37A H37D 108.5
C37A C38A H38D 109.5
C37A C38A H38E 109.5
H38D C38A H38E 109.5
C37A C38A H38F 109.5
H38D C38A H38F 109.5
H38E C38A H38F 109.5
C40A C39A C32A 110.6(4)
C40A C39A H39C 109.5
C32A C39A H39C 109.5
C40A C39A H39D 109.5
C32A C39A H39D 109.5
H39C C39A H39D 108.1
C41A C40A C45A 118.2(6)
C41A C40A C39A 119.9(6)
C45A C40A C39A 121.8(6)
C40A C41A C42A 121.5(7)
C40A C41A H41A 119.2
C42A C41A H41A 119.2
O5A C42A C43A 115.8(6)
O5A C42A C41A 123.6(7)
C43A C42A C41A 120.5(6)
C42A C43A C44A 117.2(6)
C42A C43A C50A 121.3(6)
C44A C43A C50A 121.5(7)
C45A C44A C43A 121.8(7)
C45A C44A H44A 119.1
C43A C44A H44A 119.1
O6A C45A C44A 124.0(7)
O6A C45A C40A 115.4(6)
C44A C45A C40A 120.5(6)
O5A C46A C47A 110.6(7)
O5A C46A H46C 109.5
C47A C46A H46C 109.5
O5A C46A H46D 109.5
C47A C46A H46D 109.5
H46C C46A H46D 108.1
C46A C47A H47D 109.5
C46A C47A H47E 109.5
H47D C47A H47E 109.5
C46A C47A H47F 109.5
H47D C47A H47F 109.5
H47E C47A H47F 109.5
O6A C48A C49A 109.1(8)
O6A C48A H48C 109.9
C49A C48A H48C 109.9
O6A C48A H48D 109.9
C49A C48A H48D 109.9
H48C C48A H48D 108.3
C48A C49A H49D 109.5
C48A C49A H49E 109.5
H49D C49A H49E 109.5
C48A C49A H49F 109.5
H49D C49A H49F 109.5
H49E C49A H49F 109.5
C43A C50A C51A 112.2(5)
C43A C50A H50C 109.2
C51A C50A H50C 109.2
C43A C50A H50D 109.2
C51A C50A H50D 109.2
H50C C50A H50D 107.9
C56A C51A C52A 118.7(5)
C56A C51A C50A 122.1(6)
C52A C51A C50A 119.1(6)
C51A C52A C53A 120.1(6)
C51A C52A H52A 120.0
C53A C52A H52A 120.0
C54A C53A O7A 117.8(5)
C54A C53A C52A 120.7(6)
O7A C53A C52A 121.5(6)
C53A C54A C55A 119.1(5)
C53A C54A C61A 120.7(6)
C55A C54A C61A 120.2(6)
C54A C55A C56A 120.8(6)
C54A C55A H55A 119.6
C56A C55A H55A 119.6
O8A C56A C51A 115.7(5)
O8A C56A C55A 123.8(7)
C51A C56A C55A 120.5(6)
O7A C57A C58A 108.3(6)
O7A C57A H57C 110.0
C58A C57A H57C 110.0
O7A C57A H57D 110.0
C58A C57A H57D 110.0
H57C C57A H57D 108.4
C57A C58A H58D 109.5
C57A C58A H58E 109.5
H58D C58A H58E 109.5
C57A C58A H58F 109.5
H58D C58A H58F 109.5
H58E C58A H58F 109.5
O8A C59A C60A 106.3(8)
O8A C59A H59C 110.5
C60A C59A H59C 110.5
O8A C59A H59D 110.5
C60A C59A H59D 110.5
H59C C59A H59D 108.7
C59A C60A H60D 109.5
C59A C60A H60E 109.5
H60D C60A H60E 109.5
C59A C60A H60F 109.5
H60D C60A H60F 109.5
H60E C60A H60F 109.5
C10A C61A C54A 111.9(5)
C10A C61A H61C 109.2
C54A C61A H61C 109.2
C10A C61A H61D 109.2
C54A C61A H61D 109.2
H61C C61A H61D 107.9
C35 C36 H36D 109.5
C35 C36 H36E 109.5
H36D C36 H36E 109.5
C35 C36 H36F 109.5
H36D C36 H36F 109.5
H36E C36 H36F 109.5
O3 C35 C36 114.6(11)
O3 C35 H35C 108.6
C36 C35 H35C 108.6
O3 C35 H35D 108.6
C36 C35 H35D 108.6
H35C C35 H35D 107.6
C63 C62 H62A 109.5
C63 C62 H62B 109.5
H62A C62 H62B 109.5
C63 C62 H62C 109.5
H62A C62 H62C 109.5
H62B C62 H62C 109.5
O9 C63 C64 121.9(15)
O9 C63 C62 135.4(16)
C64 C63 C62 101.6(11)
C63 C64 H64A 109.5
C63 C64 H64B 109.5
H64A C64 H64B 109.5
C63 C64 H64C 109.5
H64A C64 H64C 109.5
H64B C64 H64C 109.5
C66 C65 H65A 109.5
C66 C65 H65B 109.5
H65A C65 H65B 109.5
C66 C65 H65C 109.5
H65A C65 H65C 109.5
H65B C65 H65C 109.5
O10 C66 C65 119.0(15)
O10 C66 C67 145.4(17)
C65 C66 C67 92.2(10)
C66 C67 H67A 109.5
C66 C67 H67B 109.5
H67A C67 H67B 109.5
C66 C67 H67C 109.5
H67A C67 H67C 109.5
H67B C67 H67C 109.5
C63A C62A H62D 109.5
C63A C62A H62E 109.5
H62D C62A H62E 109.5
C63A C62A H62F 109.5
H62D C62A H62F 109.5
H62E C62A H62F 109.5
O9A C63A C62A 123.8(12)
O9A C63A C64A 129.7(13)
C62A C63A C64A 105.8(11)
C63A C64A H64D 109.5
C63A C64A H64E 109.5
H64D C64A H64E 109.5
C63A C64A H64F 109.5
H64D C64A H64F 109.5
H64E C64A H64F 109.5
C66A C65A C67A 50.8(7)
C66A C65A H65D 109.5
C67A C65A H65D 61.8
C66A C65A H65E 109.5
C67A C65A H65E 109.2
H65D C65A H65E 109.5
C66A C65A H65F 109.5
C67A C65A H65F 140.9
H65D C65A H65F 109.5
H65E C65A H65F 109.5
O10A C66A C65A 154.2(16)
O10A C66A C67A 120.0(14)
C65A C66A C67A 83.9(9)
C66A C67A C65A 45.3(6)
C66A C67A H67D 109.5
C65A C67A H67D 64.9
C66A C67A H67E 109.5
C65A C67A H67E 131.8
H67D C67A H67E 109.5
C66A C67A H67F 109.5
C65A C67A H67F 117.5
H67D C67A H67F 109.5
H67E C67A H67F 109.5

loop_
_geom_bond_atom_site_label_1
_geom_bond_atom_site_label_2
_geom_bond_distance
O1 C20 1.366(8)
O1 C24 1.415(9)
O2 C23 1.396(8)
O2 C26 1.414(9)
O3 C35 1.298(12)
O3 C31 1.372(9)
O4 C37 1.354(11)
O4 C34 1.372(9)
O5 C42 1.357(9)
O5 C46 1.367(10)
O6 C48 1.354(12)
O6 C45 1.378(10)
O7 C53 1.364(8)
O7 C57 1.429(8)
O8 C56 1.360(8)
O8 C59 1.385(10)
N1 C1 1.322(12)
N1 C5 1.328(13)
N2 C14 1.321(12)
N2 C15 1.321(12)
C1 C2 1.409(11)
C1 H1 0.9500
C2 C3 1.399(10)
C2 H2 0.9500
C3 C4 1.375(10)
C3 C6 1.487(9)
C4 C5 1.393(12)
C4 H4 0.9500
C5 H5 0.9500
C6 C7 1.393(9)
C6 C11 1.396(9)
C7 C8 1.390(8)
C7 C17 1.517(8)
C8 C9 1.383(8)
C8 H8 0.9500
C9 C10 1.387(8)
C9 C12 1.487(9)
C10 C11 1.392(9)
C10 C61 1.530(8)
C11 H11 0.9500
C12 C13 1.388(9)
C12 C16 1.403(9)
C13 C14 1.387(11)
C13 H13 0.9500
C14 H14 0.9500
C15 C16 1.372(11)
C15 H15 0.9500
C16 H16 0.9500
C17 C18 1.501(7)
C17 H17A 0.9900
C17 H17B 0.9900
C18 C23 1.373(9)
C18 C19 1.395(9)
C19 C20 1.394(8)
C19 H19 0.9500
C20 C21 1.399(9)
C21 C22 1.384(9)
C21 C28 1.519(8)
C22 C23 1.406(8)
C22 H22 0.9500
C24 C25 1.484(12)
C24 H24A 0.9900
C24 H24B 0.9900
C25 H25A 0.9800
C25 H25B 0.9800
C25 H25C 0.9800
C26 C27 1.523(10)
C26 H26A 0.9900
C26 H26B 0.9900
C27 H27A 0.9800
C27 H27B 0.9800
C27 H27C 0.9800
C28 C29 1.505(9)
C28 H28A 0.9900
C28 H28B 0.9900
C29 C34 1.378(10)
C29 C30 1.391(10)
C30 C31 1.386(10)
C30 H30 0.9500
C31 C32 1.388(10)
C32 C33 1.368(10)
C32 C39 1.530(9)
C33 C34 1.400(9)
C33 H33 0.9500
C37 C38 1.484(14)
C37 H37A 0.9900
C37 H37B 0.9900
C38 H38A 0.9800
C38 H38B 0.9800
C38 H38C 0.9800
C39 C40 1.519(10)
C39 H39A 0.9900
C39 H39B 0.9900
C40 C45 1.374(11)
C40 C41 1.390(10)
C41 C42 1.393(9)
C41 H41 0.9500
C42 C43 1.391(10)
C43 C44 1.383(11)
C43 C50 1.508(10)
C44 C45 1.394(10)
C44 H44 0.9500
C46 C47 1.497(14)
C46 H46A 0.9900
C46 H46B 0.9900
C47 H47A 0.9800
C47 H47B 0.9800
C47 H47C 0.9800
C48 C49 1.494(15)
C48 H48A 0.9900
C48 H48B 0.9900
C49 H49A 0.9800
C49 H49B 0.9800
C49 H49C 0.9800
C50 C51 1.513(9)
C50 H50A 0.9900
C50 H50B 0.9900
C51 C52 1.394(10)
C51 C56 1.398(9)
C52 C53 1.395(9)
C52 H52 0.9500
C53 C54 1.403(9)
C54 C55 1.371(9)
C54 C61 1.513(8)
C55 C56 1.386(9)
C55 H55 0.9500
C57 C58 1.484(11)
C57 H57A 0.9900
C57 H57B 0.9900
C58 H58A 0.9800
C58 H58B 0.9800
C58 H58C 0.9800
C59 C60 1.523(13)
C59 H59A 0.9900
C59 H59B 0.9900
C60 H60A 0.9800
C60 H60B 0.9800
C60 H60C 0.9800
C61 H61A 0.9900
C61 H61B 0.9900
O1A C24A 1.361(10)
O1A C20A 1.383(8)
O2A C23A 1.374(8)
O2A C26A 1.419(9)
O3A C31A 1.407(9)
O3A C35A 1.475(12)
O4A C34A 1.374(8)
O4A C37A 1.407(9)
O5A C46A 1.358(9)
O5A C42A 1.374(8)
O6A C45A 1.368(8)
O6A C48A 1.388(9)
O7A C57A 1.395(9)
O7A C53A 1.401(8)
O8A C56A 1.354(8)
O8A C59A 1.403(10)
N1A C5A 1.296(14)
N1A C1A 1.338(14)
N2A C14A 1.297(13)
N2A C15A 1.316(13)
C1A C2A 1.356(12)
C1A H1A 0.9500
C2A C3A 1.392(10)
C2A H2A 0.9500
C3A C4A 1.406(10)
C3A C6A 1.482(9)
C4A C5A 1.353(13)
C4A H4A 0.9500
C5A H5A 0.9500
C6A C7A 1.389(9)
C6A C11A 1.394(8)
C7A C8A 1.379(9)
C7A C17A 1.542(8)
C8A C9A 1.408(8)
C8A H8A 0.9500
C9A C10A 1.389(9)
C9A C12A 1.489(9)
C10A C11A 1.385(9)
C10A C61A 1.519(8)
C11A H11A 0.9500
C12A C13A 1.357(10)
C12A C16A 1.378(10)
C13A C14A 1.423(12)
C13A H13A 0.9500
C14A H14A 0.9500
C15A C16A 1.393(13)
C15A H15A 0.9500
C16A H16A 0.9500
C17A C18A 1.495(8)
C17A H17C 0.9900
C17A H17D 0.9900
C18A C23A 1.391(9)
C18A C19A 1.394(9)
C19A C20A 1.397(8)
C19A H19A 0.9500
C20A C21A 1.382(9)
C21A C22A 1.380(9)
C21A C28A 1.519(8)
C22A C23A 1.402(8)
C22A H22A 0.9500
C24A C25A 1.521(12)
C24A H24C 0.9900
C24A H24D 0.9900
C25A H25D 0.9800
C25A H25E 0.9800
C25A H25F 0.9800
C26A C27A 1.495(12)
C26A H26C 0.9900
C26A H26D 0.9900
C27A H27D 0.9800
C27A H27E 0.9800
C27A H27F 0.9800
C28A C29A 1.491(8)
C28A H28C 0.9900
C28A H28D 0.9900
C29A C30A 1.379(10)
C29A C34A 1.389(9)
C30A C31A 1.409(9)
C30A H30A 0.9500
C31A C32A 1.358(9)
C32A C33A 1.394(9)
C32A C39A 1.528(8)
C33A C34A 1.401(8)
C33A H33A 0.9500
C35A C36A 1.431(16)
C35A H35A 0.9900
C35A H35B 0.9900
C36A H36A 0.9800
C36A H36B 0.9800
C36A H36C 0.9800
C37A C38A 1.492(12)
C37A H37C 0.9900
C37A H37D 0.9900
C38A H38D 0.9800
C38A H38E 0.9800
C38A H38F 0.9800
C39A C40A 1.513(9)
C39A H39C 0.9900
C39A H39D 0.9900
C40A C41A 1.374(9)
C40A C45A 1.397(9)
C41A C42A 1.403(9)
C41A H41A 0.9500
C42A C43A 1.386(10)
C43A C44A 1.407(9)
C43A C50A 1.506(8)
C44A C45A 1.375(9)
C44A H44A 0.9500
C46A C47A 1.476(12)
C46A H46C 0.9900
C46A H46D 0.9900
C47A H47D 0.9800
C47A H47E 0.9800
C47A H47F 0.9800
C48A C49A 1.503(12)
C48A H48C 0.9900
C48A H48D 0.9900
C49A H49D 0.9800
C49A H49E 0.9800
C49A H49F 0.9800
C50A C51A 1.518(8)
C50A H50C 0.9900
C50A H50D 0.9900
C51A C56A 1.390(10)
C51A C52A 1.393(10)
C52A C53A 1.411(8)
C52A H52A 0.9500
C53A C54A 1.371(9)
C54A C55A 1.387(9)
C54A C61A 1.527(8)
C55A C56A 1.395(8)
C55A H55A 0.9500
C57A C58A 1.506(12)
C57A H57C 0.9900
C57A H57D 0.9900
C58A H58D 0.9800
C58A H58E 0.9800
C58A H58F 0.9800
C59A C60A 1.487(13)
C59A H59C 0.9900
C59A H59D 0.9900
C60A H60D 0.9800
C60A H60E 0.9800
C60A H60F 0.9800
C61A H61C 0.9900
C61A H61D 0.9900
C36 C35 1.493(15)
C36 H36D 0.9800
C36 H36E 0.9800
C36 H36F 0.9800
C35 H35C 0.9900
C35 H35D 0.9900
O9 C63 1.334(14)
C62 C63 1.457(14)
C62 H62A 0.9800
C62 H62B 0.9800
C62 H62C 0.9800
C63 C64 1.435(13)
C64 H64A 0.9800
C64 H64B 0.9800
C64 H64C 0.9800
O10 C66 1.383(14)
C65 C66 1.480(14)
C65 H65A 0.9800
C65 H65B 0.9800
C65 H65C 0.9800
C66 C67 1.540(15)
C67 H67A 0.9800
C67 H67B 0.9800
C67 H67C 0.9800
O9A C63A 1.311(12)
C62A C63A 1.369(12)
C62A H62D 0.9800
C62A H62E 0.9800
C62A H62F 0.9800
C63A C64A 1.447(13)
C64A H64D 0.9800
C64A H64E 0.9800
C64A H64F 0.9800
O10A C66A 1.404(13)
C65A C66A 1.454(14)
C65A C67A 2.036(14)
C65A H65D 0.9800
C65A H65E 0.9800
C65A H65F 0.9800
C66A C67A 1.586(15)
C67A H67D 0.9800
C67A H67E 0.9800
C67A H67F 0.9800

loop_
_geom_torsion_atom_site_label_1
_geom_torsion_atom_site_label_2
_geom_torsion_atom_site_label_3
_geom_torsion_atom_site_label_4
_geom_torsion
C5 N1 C1 C2 1.6(13)
N1 C1 C2 C3 0.2(12)
C1 C2 C3 C4 -1.7(10)
C1 C2 C3 C6 -179.8(6)
C2 C3 C4 C5 1.3(10)
C6 C3 C4 C5 179.5(6)
C1 N1 C5 C4 -2.0(14)
C3 C4 C5 N1 0.5(13)
C4 C3 C6 C7 126.1(7)
C2 C3 C6 C7 -55.8(8)
C4 C3 C6 C11 -53.8(8)
C2 C3 C6 C11 124.3(6)
C11 C6 C7 C8 -2.2(7)
C3 C6 C7 C8 177.9(5)
C11 C6 C7 C17 171.7(5)
C3 C6 C7 C17 -8.2(8)
C6 C7 C8 C9 -0.5(7)
C17 C7 C8 C9 -174.7(5)
C7 C8 C9 C10 3.2(8)
C7 C8 C9 C12 -177.3(5)
C8 C9 C10 C11 -3.1(7)
C12 C9 C10 C11 177.5(5)
C8 C9 C10 C61 173.6(5)
C12 C9 C10 C61 -5.8(8)
C9 C10 C11 C6 0.5(7)
C61 C10 C11 C6 -176.4(5)
C7 C6 C11 C10 2.2(8)
C3 C6 C11 C10 -177.9(5)
C8 C9 C12 C13 -54.4(8)
C10 C9 C12 C13 125.0(6)
C8 C9 C12 C16 122.4(6)
C10 C9 C12 C16 -58.2(8)
C16 C12 C13 C14 1.7(9)
C9 C12 C13 C14 178.7(6)
C15 N2 C14 C13 -2.3(13)
C12 C13 C14 N2 0.0(12)
C14 N2 C15 C16 2.9(12)
N2 C15 C16 C12 -1.2(12)
C13 C12 C16 C15 -1.2(10)
C9 C12 C16 C15 -178.1(6)
C8 C7 C17 C18 85.6(7)
C6 C7 C17 C18 -88.2(7)
C7 C17 C18 C23 -92.3(7)
C7 C17 C18 C19 87.0(7)
C23 C18 C19 C20 -0.6(8)
C17 C18 C19 C20 -179.9(5)
C24 O1 C20 C19 -2.1(9)
C24 O1 C20 C21 179.2(6)
C18 C19 C20 O1 -179.6(5)
C18 C19 C20 C21 -0.9(8)
O1 C20 C21 C22 179.9(5)
C19 C20 C21 C22 1.1(8)
O1 C20 C21 C28 1.3(8)
C19 C20 C21 C28 -177.5(5)
C20 C21 C22 C23 0.1(8)
C28 C21 C22 C23 178.8(5)
C19 C18 C23 O2 -179.7(5)
C17 C18 C23 O2 -0.4(7)
C19 C18 C23 C22 1.9(8)
C17 C18 C23 C22 -178.8(5)
C26 O2 C23 C18 179.7(6)
C26 O2 C23 C22 -1.8(9)
C21 C22 C23 C18 -1.6(8)
C21 C22 C23 O2 -180.0(5)
C20 O1 C24 C25 -177.2(8)
C23 O2 C26 C27 -173.1(6)
C22 C21 C28 C29 93.6(7)
C20 C21 C28 C29 -87.8(7)
C21 C28 C29 C34 -88.1(7)
C21 C28 C29 C30 91.4(7)
C34 C29 C30 C31 2.0(9)
C28 C29 C30 C31 -177.5(6)
C35 O3 C31 C30 45.0(14)
C35 O3 C31 C32 -136.4(13)
C29 C30 C31 O3 178.1(6)
C29 C30 C31 C32 -0.5(9)
O3 C31 C32 C33 179.8(6)
C30 C31 C32 C33 -1.6(9)
O3 C31 C32 C39 -3.5(9)
C30 C31 C32 C39 175.1(6)
C31 C32 C33 C34 2.1(9)
C39 C32 C33 C34 -174.6(6)
C37 O4 C34 C29 -164.7(10)
C37 O4 C34 C33 17.5(13)
C30 C29 C34 O4 -179.4(6)
C28 C29 C34 O4 0.1(8)
C30 C29 C34 C33 -1.5(9)
C28 C29 C34 C33 178.0(5)
C32 C33 C34 O4 177.3(6)
C32 C33 C34 C29 -0.5(10)
C34 O4 C37 C38 177.9(11)
C33 C32 C39 C40 85.9(8)
C31 C32 C39 C40 -90.8(8)
C32 C39 C40 C45 -90.2(9)
C32 C39 C40 C41 86.5(9)
C45 C40 C41 C42 0.5(9)
C39 C40 C41 C42 -176.3(6)
C46 O5 C42 C43 -164.0(9)
C46 O5 C42 C41 18.0(12)
C40 C41 C42 O5 178.4(6)
C40 C41 C42 C43 0.5(9)
O5 C42 C43 C44 -179.1(6)
C41 C42 C43 C44 -1.0(9)
O5 C42 C43 C50 0.8(8)
C41 C42 C43 C50 178.8(6)
C42 C43 C44 C45 0.6(9)
C50 C43 C44 C45 -179.2(6)
C41 C40 C45 O6 -177.6(6)
C39 C40 C45 O6 -0.8(9)
C41 C40 C45 C44 -1.0(9)
C39 C40 C45 C44 175.8(6)
C48 O6 C45 C40 -114.3(10)
C48 O6 C45 C44 69.1(11)
C43 C44 C45 C40 0.4(10)
C43 C44 C45 O6 177.0(6)
C42 O5 C46 C47 179.0(10)
C45 O6 C48 C49 169.4(9)
C44 C43 C50 C51 91.4(8)
C42 C43 C50 C51 -88.4(8)
C43 C50 C51 C52 92.9(8)
C43 C50 C51 C56 -87.0(8)
C56 C51 C52 C53 0.6(8)
C50 C51 C52 C53 -179.4(6)
C57 O7 C53 C52 -0.6(9)
C57 O7 C53 C54 -179.6(6)
C51 C52 C53 O7 179.6(5)
C51 C52 C53 C54 -1.4(9)
O7 C53 C54 C55 -179.4(5)
C52 C53 C54 C55 1.6(8)
O7 C53 C54 C61 -0.1(8)
C52 C53 C54 C61 -179.2(5)
C53 C54 C55 C56 -1.0(8)
C61 C54 C55 C56 179.8(5)
C59 O8 C56 C55 2.0(11)
C59 O8 C56 C51 -176.4(7)
C54 C55 C56 O8 -178.2(6)
C54 C55 C56 C51 0.1(9)
C52 C51 C56 O8 178.6(6)
C50 C51 C56 O8 -1.5(8)
C52 C51 C56 C55 0.1(8)
C50 C51 C56 C55 -180.0(6)
C53 O7 C57 C58 -171.9(6)
C56 O8 C59 C60 177.8(8)
C55 C54 C61 C10 87.1(7)
C53 C54 C61 C10 -92.1(7)
C9 C10 C61 C54 -89.7(7)
C11 C10 C61 C54 87.0(7)
C5A N1A C1A C2A -1.4(17)
N1A C1A C2A C3A 3.0(16)
C1A C2A C3A C4A -2.6(11)
C1A C2A C3A C6A -175.4(8)
C2A C3A C4A C5A 1.0(11)
C6A C3A C4A C5A 174.0(7)
C1A N1A C5A C4A -0.4(16)
C3A C4A C5A N1A 0.6(15)
C2A C3A C6A C7A -61.8(9)
C4A C3A C6A C7A 125.8(7)
C2A C3A C6A C11A 118.9(7)
C4A C3A C6A C11A -53.5(8)
C11A C6A C7A C8A -3.2(7)
C3A C6A C7A C8A 177.5(5)
C11A C6A C7A C17A 173.7(5)
C3A C6A C7A C17A -5.6(8)
C6A C7A C8A C9A 1.3(8)
C17A C7A C8A C9A -175.7(5)
C7A C8A C9A C10A 1.5(8)
C7A C8A C9A C12A -178.4(5)
C8A C9A C10A C11A -2.4(7)
C12A C9A C10A C11A 177.6(5)
C8A C9A C10A C61A 173.9(5)
C12A C9A C10A C61A -6.2(8)
C9A C10A C11A C6A 0.4(8)
C61A C10A C11A C6A -176.0(5)
C7A C6A C11A C10A 2.4(8)
C3A C6A C11A C10A -178.2(5)
C10A C9A C12A C13A 124.0(7)
C8A C9A C12A C13A -56.0(8)
C10A C9A C12A C16A -60.4(9)
C8A C9A C12A C16A 119.5(7)
C16A C12A C13A C14A 1.2(11)
C9A C12A C13A C14A 177.0(7)
C15A N2A C14A C13A 0.5(16)
C12A C13A C14A N2A -1.7(15)
C14A N2A C15A C16A 1.1(16)
C13A C12A C16A C15A 0.2(11)
C9A C12A C16A C15A -175.4(7)
N2A C15A C16A C12A -1.5(15)
C8A C7A C17A C18A 88.3(7)
C6A C7A C17A C18A -88.6(7)
C7A C17A C18A C23A -86.6(7)
C7A C17A C18A C19A 92.1(7)
C23A C18A C19A C20A -0.2(8)
C17A C18A C19A C20A -178.9(5)
C24A O1A C20A C21A -165.9(8)
C24A O1A C20A C19A 14.9(11)
C18A C19A C20A C21A -0.3(8)
C18A C19A C20A O1A 178.9(5)
O1A C20A C21A C22A -179.1(5)
C19A C20A C21A C22A 0.1(8)
O1A C20A C21A C28A 1.6(8)
C19A C20A C21A C28A -179.2(5)
C20A C21A C22A C23A 0.5(8)
C28A C21A C22A C23A 179.8(5)
C26A O2A C23A C18A 174.6(6)
C26A O2A C23A C22A -6.3(9)
C19A C18A C23A O2A 180.0(5)
C17A C18A C23A O2A -1.3(8)
C19A C18A C23A C22A 0.8(8)
C17A C18A C23A C22A 179.5(5)
C21A C22A C23A O2A 179.9(5)
C21A C22A C23A C18A -1.0(8)
C20A O1A C24A C25A 174.3(8)
C23A O2A C26A C27A -178.2(6)
C22A C21A C28A C29A 91.9(8)
C20A C21A C28A C29A -88.7(7)
C21A C28A C29A C30A 91.6(7)
C21A C28A C29A C34A -89.9(7)
C34A C29A C30A C31A 1.4(8)
C28A C29A C30A C31A 180.0(5)
C35A O3A C31A C32A -90.7(8)
C35A O3A C31A C30A 89.2(8)
C29A C30A C31A C32A 0.1(9)
C29A C30A C31A O3A -179.8(6)
O3A C31A C32A C33A 178.8(6)
C30A C31A C32A C33A -1.1(9)
O3A C31A C32A C39A -4.8(9)
C30A C31A C32A C39A 175.3(5)
C31A C32A C33A C34A 0.6(8)
C39A C32A C33A C34A -175.9(5)
C37A O4A C34A C29A -162.8(7)
C37A O4A C34A C33A 17.5(10)
C30A C29A C34A O4A 178.3(5)
C28A C29A C34A O4A -0.2(8)
C30A C29A C34A C33A -1.9(8)
C28A C29A C34A C33A 179.6(5)
C32A C33A C34A O4A -179.3(6)
C32A C33A C34A C29A 1.0(9)
C31A O3A C35A C36A 174.6(8)
C34A O4A C37A C38A 173.3(7)
C31A C32A C39A C40A -93.7(7)
C33A C32A C39A C40A 82.6(7)
C32A C39A C40A C41A 85.8(7)
C32A C39A C40A C45A -92.1(7)
C45A C40A C41A C42A 2.2(9)
C39A C40A C41A C42A -175.7(5)
C46A O5A C42A C43A -155.4(8)
C46A O5A C42A C41A 26.8(11)
C40A C41A C42A O5A 179.2(6)
C40A C41A C42A C43A 1.5(9)
O5A C42A C43A C44A 178.4(5)
C41A C42A C43A C44A -3.7(9)
O5A C42A C43A C50A -1.2(8)
C41A C42A C43A C50A 176.7(5)
C42A C43A C44A C45A 2.4(9)
C50A C43A C44A C45A -178.0(6)
C48A O6A C45A C44A 21.9(11)
C48A O6A C45A C40A -161.0(8)
C43A C44A C45A O6A 178.2(6)
C43A C44A C45A C40A 1.3(9)
C41A C40A C45A O6A 179.2(5)
C39A C40A C45A O6A -2.9(8)
C41A C40A C45A C44A -3.6(9)
C39A C40A C45A C44A 174.3(5)
C42A O5A C46A C47A 173.5(8)
C45A O6A C48A C49A 171.7(8)
C42A C43A C50A C51A -87.0(8)
C44A C43A C50A C51A 93.4(8)
C43A C50A C51A C56A -91.4(8)
C43A C50A C51A C52A 89.1(8)
C56A C51A C52A C53A -0.8(8)
C50A C51A C52A C53A 178.7(5)
C57A O7A C53A C54A 177.6(6)
C57A O7A C53A C52A -3.6(9)
C51A C52A C53A C54A -1.3(9)
C51A C52A C53A O7A 179.9(5)
O7A C53A C54A C55A -179.1(5)
C52A C53A C54A C55A 2.1(8)
O7A C53A C54A C61A -0.4(8)
C52A C53A C54A C61A -179.2(5)
C53A C54A C55A C56A -0.9(8)
C61A C54A C55A C56A -179.5(5)
C59A O8A C56A C51A 173.6(7)
C59A O8A C56A C55A -7.7(10)
C52A C51A C56A O8A -179.2(5)
C50A C51A C56A O8A 1.3(8)
C52A C51A C56A C55A 2.0(8)
C50A C51A C56A C55A -177.4(6)
C54A C55A C56A O8A -179.9(5)
C54A C55A C56A C51A -1.2(9)
C53A O7A C57A C58A -174.5(7)
C56A O8A C59A C60A -171.8(8)
C11A C10A C61A C54A 83.7(7)
C9A C10A C61A C54A -92.6(7)
C53A C54A C61A C10A -88.0(7)
C55A C54A C61A C10A 90.6(7)
C31 O3 C35 C36 167.7(11)
C67A C65A C66A O10A -159(5)
O10A C66A C67A C65A 170(3)
